data_8100340
loop_
_publ_author_name
'Xia, Jun'
'Wang, Xian-Jiang'
'Sun, Xuan-Ju'
'Zhu, Hai-Liang'
'Wang, Da-Qi'

_publ_section_title
;
Crystal structure of ethylenediammonium di(4-chlorbenzoate), (C~2~H~10~N~2~)
(C~7~H~4~O~2~Cl)~2~
;
_journal_issue 2
_journal_name_full 'Zeitschrift f\"ur Kristallographie - New Crystal Structures'
_journal_page_first 247
_journal_page_last 248
_journal_volume 218
_journal_year 2003
_chemical_formula_structural (C2H10N2)(C7H4O2Cl)2
_chemical_formula_sum 'C16 H18 Cl2 N2 O4'
_chemical_formula_weight 373.22
_space_group_IT_number 15
_symmetry_cell_setting monoclinic
_symmetry_space_group_name_Hall '-C 2yc'
_symmetry_space_group_name_H-M 'C 1 2/c 1'
_cell_angle_alpha 90.00
_cell_angle_beta 96.151(9)
_cell_angle_gamma 90.00
_cell_formula_units_Z 4
_cell_length_a 21.916(12)
_cell_length_b 9.015(5)
_cell_length_c 8.620(5)
_cell_measurement_temperature 298(2)
_cell_volume 1693.4(16)
_diffrn_ambient_temperature 298(2)
_exptl_crystal_density_diffrn 1.464
_cod_depositor_comments
;
The following automatic conversions were performed:
'_symmetry_cell_setting' value 'Monoclinic' changed to 'monoclinic'
according to '/home/saulius/struct/CIF-dictionaries/cif_core.dic'
dictionary named 'cif_core.dic' version 2.4.1 from 2010-06-29.

Automatic conversion script
Id: cif_fix_enum 1527 2010-12-29 10:47:43Z saulius 
;
_cod_original_sg_symbol_H-M 'C 2/c'
_cod_database_code 8100340

loop_
_symmetry_equiv_pos_as_xyz
'x, y, z'
'-x, y, -z+1/2'
'x+1/2, y+1/2, z'
'-x+1/2, y+1/2, -z+1/2'
'-x, -y, -z'
'x, -y, z-1/2'
'-x+1/2, -y+1/2, -z'
'x+1/2, -y+1/2, z-1/2'

loop_
_atom_site_label
_atom_site_type_symbol
_atom_site_fract_x
_atom_site_fract_y
_atom_site_fract_z
_atom_site_U_iso_or_equiv
_atom_site_adp_type
_atom_site_occupancy
_atom_site_symmetry_multiplicity
_atom_site_Wyckoff_symbol
_atom_site_calc_flag
_atom_site_refinement_flags
_atom_site_disorder_assembly
_atom_site_disorder_group
Cl1 Cl 0.47922(7) 0.76525(17) 1.06012(14) 0.0737(6) Uani 1 8 f d . . .
N1 N 0.2450(2) 0.5697(5) 0.1077(4) 0.0442(11) Uani 1 8 f d . . .
O1 O 0.32662(15) 0.8278(3) 0.3470(3) 0.0539(10) Uani 1 8 f d . . .
O2 O 0.30543(15) 0.5953(3) 0.4008(3) 0.0535(9) Uani 1 8 f d . . .
C1 C 0.3308(2) 0.7185(5) 0.4350(5) 0.0418(11) Uani 1 8 f d . . .
C2 C 0.36883(19) 0.7300(5) 0.5905(4) 0.0370(11) Uani 1 8 f d . . .
C3 C 0.3838(2) 0.8673(6) 0.6567(5) 0.0463(12) Uani 1 8 f d . . .
C4 C 0.4177(2) 0.8800(6) 0.7999(5) 0.0514(13) Uani 1 8 f d . . .
C5 C 0.4378(2) 0.7521(6) 0.8774(5) 0.0465(12) Uani 1 8 f d . . .
C6 C 0.4253(2) 0.6137(5) 0.8145(5) 0.0478(12) Uani 1 8 f d . . .
C7 C 0.3904(2) 0.6037(5) 0.6712(5) 0.0447(12) Uani 1 8 f d . . .
C8 C 0.2233(2) 0.7098(5) 0.0308(5) 0.0421(12) Uani 1 8 f d . . .
H1 H 0.369(2) 0.950(5) 0.596(5) 0.068(15) Uiso 1 8 f d . . .
H2 H 0.4272(18) 0.976(5) 0.847(5) 0.049(13) Uiso 1 8 f d . . .
H3 H 0.4400(17) 0.512(5) 0.873(4) 0.051(12) Uiso 1 8 f d . . .
H4 H 0.3805(18) 0.507(5) 0.626(5) 0.056(14) Uiso 1 8 f d . . .
H5 H 0.199(3) 0.503(8) 0.130(7) 0.15(3) Uiso 1 8 f d . . .
H6 H 0.269(2) 0.586(5) 0.187(6) 0.054(15) Uiso 1 8 f d . . .
H7 H 0.270(2) 0.514(5) 0.045(6) 0.063(16) Uiso 1 8 f d . . .
H8 H 0.197(2) 0.772(6) 0.098(6) 0.089(19) Uiso 1 8 f d . . .
H9 H 0.1875(18) 0.693(4) -0.058(5) 0.049(12) Uiso 1 8 f d . . .

loop_
_atom_site_aniso_label
_atom_site_aniso_U_11
_atom_site_aniso_U_22
_atom_site_aniso_U_33
_atom_site_aniso_U_23
_atom_site_aniso_U_13
_atom_site_aniso_U_12
Cl1 0.0888(11) 0.0910(12) 0.0366(7) -0.0047(7) -0.0144(6) -0.0056(9)
N1 0.070(3) 0.041(2) 0.020(2) 0.0022(18) -0.001(2) 0.001(2)
O1 0.092(3) 0.0401(18) 0.0284(17) 0.0078(15) -0.0009(16) 0.0033(18)
O2 0.089(3) 0.0439(19) 0.0253(16) -0.0039(15) -0.0043(15) -0.0093(19)
C1 0.056(3) 0.045(3) 0.025(2) -0.004(2) 0.009(2) 0.003(2)
C2 0.050(3) 0.041(3) 0.021(2) 0.000(2) 0.0071(18) 0.003(2)
C3 0.060(3) 0.044(3) 0.035(3) -0.004(2) 0.007(2) 0.002(3)
C4 0.069(4) 0.047(3) 0.039(3) -0.009(3) 0.004(2) -0.006(3)
C5 0.051(3) 0.063(3) 0.026(2) -0.008(2) 0.0029(19) -0.001(3)
C6 0.065(3) 0.047(3) 0.030(2) 0.003(2) 0.002(2) 0.004(3)
C7 0.060(3) 0.042(3) 0.031(2) -0.001(2) 0.003(2) 0.003(3)
C8 0.055(3) 0.041(3) 0.029(2) 0.005(2) 0.002(2) -0.002(2)

loop_
_geom_bond_atom_site_label_1
_geom_bond_atom_site_label_2
_geom_bond_distance
_geom_bond_site_symmetry_2
_geom_bond_publ_flag
Cl1 C5 1.735(4) . ?
N1 C8 1.480(6) . ?
O1 C1 1.241(5) . ?
O2 C1 1.262(5) . ?
C1 C2 1.505(6) . ?
C2 C3 1.388(6) . ?
C2 C7 1.390(6) . ?
C3 C4 1.376(7) . ?
C4 C5 1.381(7) . ?
C5 C6 1.376(6) . ?
C6 C7 1.384(6) . ?
C8 C8 1.519(9) 7_565 ?
